data_4127912
loop_
_publ_author_name
'Goncharova, Irina K.'
'Silaeva, Kseniia P.'
'Arzumanyan, Ashot V.'
'Anisimov, Anton A.'
'Milenin, Sergey A.'
'Novikov, Roman A.'
'Solyev, Pavel N.'
'Tkachev, Yaroslav V.'
'Volodin, Alexander D.'
'Korlyukov, Alexander A.'
'Muzafarov, Aziz M.'

_publ_section_title
;
 Aerobic Co-/ N-Hydroxysuccinimide-Catalyzed Oxidation of p-Tolylsiloxanes
 to p-Carboxyphenylsiloxanes: Synthesis of Functionalized Siloxanes as
 Promising Building Blocks for Siloxane-Based Materials.
;
_journal_issue 5
_journal_name_full 'Journal of the American Chemical Society'
_journal_page_first 2143
_journal_page_last 2151
_journal_paper_doi 10.1021/jacs.8b12600
_journal_volume 141
_journal_year 2019
_chemical_formula_moiety 'C18 H22 O5 Si2'
_chemical_formula_sum 'C18 H22 O5 Si2'
_chemical_formula_weight 374.53
_space_group_crystal_system monoclinic
_space_group_IT_number 15
_space_group_name_Hall '-C 2yc'
_space_group_name_H-M_alt 'C 1 2/c 1'
_symmetry_space_group_name_Hall '-C 2yc'
_symmetry_space_group_name_H-M 'C 1 2/c 1'
_atom_sites_solution_hydrogens geom
_atom_sites_solution_primary dual
_audit_creation_date 2018-11-07
_audit_creation_method
;
Olex2 1.2
(compiled 2018.05.29 svn.r3508 for OlexSys, GUI svn.r5506)
;
_cell_angle_alpha 90
_cell_angle_beta 103.2060(10)
_cell_angle_gamma 90
_cell_formula_units_Z 8
_cell_length_a 27.4926(9)
_cell_length_b 9.3180(3)
_cell_length_c 15.4357(5)
_cell_measurement_reflns_used 9801
_cell_measurement_temperature 120
_cell_measurement_theta_max 43.097
_cell_measurement_theta_min 2.314
_cell_volume 3849.7(2)
_computing_cell_refinement 'SAINT v8.34A (Bruker, 2013)'
_computing_data_reduction 'SAINT v8.34A (Bruker, 2013)'
_computing_molecular_graphics 'Olex2 (Dolomanov et al., 2009)'
_computing_publication_material 'Olex2 (Dolomanov et al., 2009)'
_computing_structure_refinement 'ShelXL (Sheldrick, 2015)'
_computing_structure_solution 'ShelXT (Sheldrick, 2015)'
_diffrn_ambient_temperature 120
_diffrn_detector_area_resol_mean 8
_diffrn_measured_fraction_theta_full 0.997
_diffrn_measured_fraction_theta_max 0.998
_diffrn_measurement_device_type 'Bruker SMART APEX CCD area detector'
_diffrn_measurement_method '\w and \f scans'
_diffrn_radiation_monochromator graphite
_diffrn_radiation_type MoK\a
_diffrn_radiation_wavelength 0.71073
_diffrn_reflns_av_R_equivalents 0.0391
_diffrn_reflns_av_unetI/netI 0.0152
_diffrn_reflns_Laue_measured_fraction_full 0.997
_diffrn_reflns_Laue_measured_fraction_max 0.998
_diffrn_reflns_limit_h_max 42
_diffrn_reflns_limit_h_min -42
_diffrn_reflns_limit_k_max 14
_diffrn_reflns_limit_k_min -14
_diffrn_reflns_limit_l_max 23
_diffrn_reflns_limit_l_min -23
_diffrn_reflns_number 95575
_diffrn_reflns_point_group_measured_fraction_full 0.997
_diffrn_reflns_point_group_measured_fraction_max 0.998
_diffrn_reflns_theta_full 25.242
_diffrn_reflns_theta_max 33.138
_diffrn_reflns_theta_min 1.522
_diffrn_source 'sealed tube'
_diffrn_standards_number 0
_exptl_absorpt_coefficient_mu 0.208
_exptl_absorpt_correction_T_max 0.7505
_exptl_absorpt_correction_T_min 0.7143
_exptl_absorpt_correction_type multi-scan
_exptl_absorpt_process_details
'SADABS-2014/5 (Bruker,2014/5) was used for absorption correction. wR2(int) was 0.0736 before and 0.0576 after correction. The Ratio of minimum to maximum transmission is 0.9518. The \l/2 correction factor is 0.00150.'
_exptl_crystal_colour colourless
_exptl_crystal_colour_primary colourless
_exptl_crystal_density_diffrn 1.292
_exptl_crystal_description plate
_exptl_crystal_F_000 1584
_exptl_crystal_size_max 0.27
_exptl_crystal_size_mid 0.24
_exptl_crystal_size_min 0.09
_refine_diff_density_max 0.522
_refine_diff_density_min -0.190
_refine_diff_density_rms 0.066
_refine_ls_extinction_method none
_refine_ls_goodness_of_fit_ref 1.055
_refine_ls_hydrogen_treatment constr
_refine_ls_matrix_type full
_refine_ls_number_parameters 232
_refine_ls_number_reflns 7320
_refine_ls_number_restraints 0
_refine_ls_restrained_S_all 1.055
_refine_ls_R_factor_all 0.0466
_refine_ls_R_factor_gt 0.0377
_refine_ls_shift/su_max 0.002
_refine_ls_shift/su_mean 0.000
_refine_ls_structure_factor_coef Fsqd
_refine_ls_weighting_details 'w=1/[\s^2^(Fo^2^)+(0.0593P)^2^+2.4062P] where P=(Fo^2^+2Fc^2^)/3'
_refine_ls_weighting_scheme calc
_refine_ls_wR_factor_gt 0.1016
_refine_ls_wR_factor_ref 0.1119
_reflns_Friedel_coverage 0.000
_reflns_number_gt 6154
_reflns_number_total 7320
_reflns_threshold_expression 'I > 2\s(I)'
_cod_data_source_file ja8b12600_si_004.cif
_cod_data_source_block ai543
_cod_database_code 4127912
_shelxl_version_number 2014/6
_shelx_space_group_comment
;
The symmetry employed for this shelxl refinement is uniquely defined
by the following loop, which should always be used as a source of
symmetry information in preference to the above space-group names.
They are only intended as comments.
;
_olex2_refinement_description
;
1. Fixed Uiso
 At 1.2 times of:
  All C(H) groups
 At 1.5 times of:
  All C(H,H,H) groups, All O(H) groups
2.a Aromatic/amide H refined with riding coordinates:
 C2(H2), C3(H3A), C5(H5), C6(H6), C13(H13), C14(H14), C16(H16), C17(H17)
2.b Idealised Me refined as rotating group:
 C8(H8A,H8B,H8C), C9(H9A,H9B,H9C), C10(H10A,H10B,H10C), C11(H11A,H11B,H11C)
2.c Idealised tetrahedral OH refined as rotating group:
 O3(H3), O4(H4)
;
_olex2_submission_special_instructions 'No special instructions were received'

loop_
_space_group_symop_operation_xyz
'x, y, z'
'-x, y, -z+1/2'
'x+1/2, y+1/2, z'
'-x+1/2, y+1/2, -z+1/2'
'-x, -y, -z'
'x, -y, z-1/2'
'-x+1/2, -y+1/2, -z'
'x+1/2, -y+1/2, z-1/2'

loop_
_atom_site_label
_atom_site_type_symbol
_atom_site_fract_x
_atom_site_fract_y
_atom_site_fract_z
_atom_site_U_iso_or_equiv
_atom_site_adp_type
_atom_site_occupancy
_atom_site_site_symmetry_order
_atom_site_calc_flag
_atom_site_refinement_flags_posn
Si1 Si 0.86187(2) 0.22470(3) 0.01954(2) 0.01932(7) Uani 1 1 d .
Si2 Si 0.88683(2) 0.16066(3) 0.22455(2) 0.01850(7) Uani 1 1 d .
O1 O 0.87275(3) 0.14673(9) 0.11644(5) 0.02551(15) Uani 1 1 d .
O2 O 1.10013(3) 0.21490(10) -0.04688(5) 0.03081(17) Uani 1 1 d .
O3 O 1.06272(3) 0.35378(9) -0.16055(5) 0.02896(16) Uani 1 1 d .
H3 H 1.0900 0.3471 -0.1733 0.043 Uiso 1 1 calc GR
O4 O 0.68727(3) 0.28612(9) 0.40965(5) 0.02728(16) Uani 1 1 d .
H4 H 0.6596 0.2827 0.4211 0.041 Uiso 1 1 calc GR
O5 O 0.64944(3) 0.14936(8) 0.29509(5) 0.02493(14) Uani 1 1 d .
C1 C 0.92349(3) 0.25060(10) -0.01053(6) 0.01994(16) Uani 1 1 d .
C2 C 0.92841(4) 0.33832(11) -0.08167(7) 0.02501(18) Uani 1 1 d .
H2 H 0.9009 0.3902 -0.1122 0.030 Uiso 1 1 calc R
C3 C 0.97331(4) 0.34977(11) -0.10775(7) 0.02494(18) Uani 1 1 d .
H3A H 0.9757 0.4081 -0.1555 0.030 Uiso 1 1 calc R
C4 C 1.01475(3) 0.27328(10) -0.06198(6) 0.01974(16) Uani 1 1 d .
C5 C 1.01098(4) 0.18657(12) 0.00932(7) 0.02518(18) Uani 1 1 d .
H5 H 1.0387 0.1359 0.0402 0.030 Uiso 1 1 calc R
C6 C 0.96573(4) 0.17564(12) 0.03443(7) 0.02568(19) Uani 1 1 d .
H6 H 0.9635 0.1172 0.0822 0.031 Uiso 1 1 calc R
C7 C 1.06301(4) 0.27880(10) -0.08913(6) 0.02099(16) Uani 1 1 d .
C8 C 0.82247(4) 0.10311(13) -0.06165(8) 0.0326(2) Uani 1 1 d .
H8A H 0.8392 0.0128 -0.0619 0.049 Uiso 1 1 calc GR
H8B H 0.8165 0.1452 -0.1199 0.049 Uiso 1 1 calc GR
H8C H 0.7912 0.0882 -0.0454 0.049 Uiso 1 1 calc GR
C9 C 0.83112(4) 0.40156(12) 0.02308(8) 0.0313(2) Uani 1 1 d .
H9A H 0.8006 0.3886 0.0423 0.047 Uiso 1 1 calc GR
H9B H 0.8239 0.4438 -0.0352 0.047 Uiso 1 1 calc GR
H9C H 0.8530 0.4637 0.0640 0.047 Uiso 1 1 calc GR
C10 C 0.92560(4) 0.32192(12) 0.26052(8) 0.0288(2) Uani 1 1 d .
H10A H 0.9526 0.3247 0.2306 0.043 Uiso 1 1 calc GR
H10B H 0.9389 0.3181 0.3237 0.043 Uiso 1 1 calc GR
H10C H 0.9054 0.4065 0.2459 0.043 Uiso 1 1 calc GR
C11 C 0.91961(4) -0.00667(11) 0.26920(7) 0.02755(19) Uani 1 1 d .
H11A H 0.8989 -0.0878 0.2474 0.041 Uiso 1 1 calc GR
H11B H 0.9264 -0.0051 0.3330 0.041 Uiso 1 1 calc GR
H11C H 0.9505 -0.0137 0.2503 0.041 Uiso 1 1 calc GR
C12 C 0.82660(3) 0.17740(9) 0.26078(6) 0.01787(15) Uani 1 1 d .
C13 C 0.78351(3) 0.10901(11) 0.21266(6) 0.02240(17) Uani 1 1 d .
H13 H 0.7850 0.0564 0.1622 0.027 Uiso 1 1 calc R
C14 C 0.73855(3) 0.11831(11) 0.23889(6) 0.02251(17) Uani 1 1 d .
H14 H 0.7104 0.0715 0.2064 0.027 Uiso 1 1 calc R
C15 C 0.73579(3) 0.19780(10) 0.31390(6) 0.01808(15) Uani 1 1 d .
C16 C 0.77826(3) 0.26554(10) 0.36350(6) 0.02033(16) Uani 1 1 d .
H16 H 0.7767 0.3174 0.4143 0.024 Uiso 1 1 calc R
C17 C 0.82303(3) 0.25514(11) 0.33666(6) 0.02078(16) Uani 1 1 d .
H17 H 0.8513 0.3009 0.3698 0.025 Uiso 1 1 calc R
C18 C 0.68719(3) 0.20902(10) 0.33930(6) 0.01917(15) Uani 1 1 d .

loop_
_atom_site_aniso_label
_atom_site_aniso_U_11
_atom_site_aniso_U_22
_atom_site_aniso_U_33
_atom_site_aniso_U_23
_atom_site_aniso_U_13
_atom_site_aniso_U_12
Si1 0.01682(12) 0.02311(12) 0.01922(12) -0.00190(8) 0.00659(9) 0.00017(8)
Si2 0.01608(11) 0.01972(12) 0.02092(12) 0.00072(8) 0.00673(9) -0.00064(8)
O1 0.0241(3) 0.0338(4) 0.0212(3) 0.0015(3) 0.0106(3) -0.0006(3)
O2 0.0205(3) 0.0449(5) 0.0295(4) 0.0112(3) 0.0111(3) 0.0064(3)
O3 0.0256(4) 0.0348(4) 0.0306(4) 0.0113(3) 0.0150(3) 0.0031(3)
O4 0.0220(3) 0.0362(4) 0.0269(3) -0.0093(3) 0.0123(3) -0.0025(3)
O5 0.0193(3) 0.0308(4) 0.0261(3) -0.0039(3) 0.0081(3) -0.0021(3)
C1 0.0193(4) 0.0230(4) 0.0189(4) 0.0011(3) 0.0072(3) 0.0013(3)
C2 0.0205(4) 0.0311(5) 0.0250(4) 0.0087(4) 0.0085(3) 0.0054(3)
C3 0.0214(4) 0.0295(5) 0.0260(4) 0.0099(3) 0.0099(3) 0.0040(3)
C4 0.0186(4) 0.0226(4) 0.0196(4) 0.0025(3) 0.0076(3) 0.0004(3)
C5 0.0202(4) 0.0333(5) 0.0236(4) 0.0097(4) 0.0084(3) 0.0062(3)
C6 0.0220(4) 0.0333(5) 0.0243(4) 0.0105(4) 0.0107(3) 0.0056(4)
C7 0.0202(4) 0.0233(4) 0.0211(4) 0.0017(3) 0.0082(3) -0.0001(3)
C8 0.0307(5) 0.0344(5) 0.0317(5) -0.0086(4) 0.0050(4) -0.0063(4)
C9 0.0288(5) 0.0299(5) 0.0361(5) -0.0045(4) 0.0097(4) 0.0071(4)
C10 0.0247(4) 0.0249(4) 0.0370(5) 0.0010(4) 0.0075(4) -0.0059(3)
C11 0.0265(4) 0.0231(4) 0.0320(5) -0.0004(4) 0.0044(4) 0.0038(3)
C12 0.0175(4) 0.0189(3) 0.0181(3) 0.0008(3) 0.0061(3) -0.0007(3)
C13 0.0196(4) 0.0274(4) 0.0221(4) -0.0067(3) 0.0086(3) -0.0030(3)
C14 0.0182(4) 0.0281(4) 0.0226(4) -0.0061(3) 0.0074(3) -0.0035(3)
C15 0.0175(3) 0.0198(3) 0.0183(3) 0.0000(3) 0.0068(3) 0.0001(3)
C16 0.0198(4) 0.0226(4) 0.0196(4) -0.0030(3) 0.0066(3) -0.0003(3)
C17 0.0180(4) 0.0243(4) 0.0206(4) -0.0028(3) 0.0055(3) -0.0020(3)
C18 0.0185(4) 0.0207(4) 0.0198(4) 0.0005(3) 0.0074(3) 0.0010(3)

loop_
_atom_type_symbol
_atom_type_description
_atom_type_scat_dispersion_real
_atom_type_scat_dispersion_imag
_atom_type_scat_source
C C 0.0033 0.0016 'International Tables Vol C Tables 4.2.6.8 and 6.1.1.4'
H H 0.0000 0.0000 'International Tables Vol C Tables 4.2.6.8 and 6.1.1.4'
O O 0.0106 0.0060 'International Tables Vol C Tables 4.2.6.8 and 6.1.1.4'
Si Si 0.0817 0.0704 'International Tables Vol C Tables 4.2.6.8 and 6.1.1.4'

loop_
_geom_angle_atom_site_label_1
_geom_angle_atom_site_label_2
_geom_angle_atom_site_label_3
_geom_angle
O1 Si1 C1 107.38(4)
O1 Si1 C8 107.82(5)
O1 Si1 C9 110.98(5)
C8 Si1 C1 109.56(5)
C8 Si1 C9 111.34(6)
C9 Si1 C1 109.66(5)
O1 Si2 C10 110.93(5)
O1 Si2 C11 107.17(5)
O1 Si2 C12 107.06(4)
C10 Si2 C11 111.92(5)
C10 Si2 C12 109.31(5)
C11 Si2 C12 110.32(5)
Si1 O1 Si2 148.88(6)
C7 O3 H3 109.5
C18 O4 H4 109.5
C2 C1 Si1 121.67(7)
C6 C1 Si1 120.62(7)
C6 C1 C2 117.61(8)
C1 C2 H2 119.2
C3 C2 C1 121.63(9)
C3 C2 H2 119.2
C2 C3 H3A 120.2
C2 C3 C4 119.52(9)
C4 C3 H3A 120.2
C3 C4 C7 121.39(8)
C5 C4 C3 119.98(8)
C5 C4 C7 118.60(8)
C4 C5 H5 120.1
C4 C5 C6 119.86(9)
C6 C5 H5 120.1
C1 C6 H6 119.3
C5 C6 C1 121.39(9)
C5 C6 H6 119.3
O2 C7 O3 123.45(9)
O2 C7 C4 121.38(8)
O3 C7 C4 115.16(8)
Si1 C8 H8A 109.5
Si1 C8 H8B 109.5
Si1 C8 H8C 109.5
H8A C8 H8B 109.5
H8A C8 H8C 109.5
H8B C8 H8C 109.5
Si1 C9 H9A 109.5
Si1 C9 H9B 109.5
Si1 C9 H9C 109.5
H9A C9 H9B 109.5
H9A C9 H9C 109.5
H9B C9 H9C 109.5
Si2 C10 H10A 109.5
Si2 C10 H10B 109.5
Si2 C10 H10C 109.5
H10A C10 H10B 109.5
H10A C10 H10C 109.5
H10B C10 H10C 109.5
Si2 C11 H11A 109.5
Si2 C11 H11B 109.5
Si2 C11 H11C 109.5
H11A C11 H11B 109.5
H11A C11 H11C 109.5
H11B C11 H11C 109.5
C13 C12 Si2 120.18(7)
C17 C12 Si2 121.96(7)
C17 C12 C13 117.85(8)
C12 C13 H13 119.4
C14 C13 C12 121.24(8)
C14 C13 H13 119.4
C13 C14 H14 120.1
C13 C14 C15 119.84(8)
C15 C14 H14 120.1
C14 C15 C16 120.03(8)
C14 C15 C18 118.85(8)
C16 C15 C18 121.12(8)
C15 C16 H16 120.2
C17 C16 C15 119.56(8)
C17 C16 H16 120.2
C12 C17 H17 119.3
C16 C17 C12 121.48(8)
C16 C17 H17 119.3
O4 C18 C15 115.49(8)
O5 C18 O4 123.38(8)
O5 C18 C15 121.12(8)

loop_
_geom_bond_atom_site_label_1
_geom_bond_atom_site_label_2
_geom_bond_distance
Si1 O1 1.6278(8)
Si1 C1 1.8715(9)
Si1 C8 1.8459(11)
Si1 C9 1.8586(11)
Si2 O1 1.6298(8)
Si2 C10 1.8526(11)
Si2 C11 1.8532(11)
Si2 C12 1.8714(9)
O2 C7 1.2316(12)
O3 H3 0.8200
O3 C7 1.3035(11)
O4 H4 0.8200
O4 C18 1.3015(11)
O5 C18 1.2361(11)
C1 C2 1.4000(13)
C1 C6 1.3963(13)
C2 H2 0.9300
C2 C3 1.3873(13)
C3 H3A 0.9300
C3 C4 1.3919(13)
C4 C5 1.3881(13)
C4 C7 1.4809(13)
C5 H5 0.9300
C5 C6 1.3888(13)
C6 H6 0.9300
C8 H8A 0.9600
C8 H8B 0.9600
C8 H8C 0.9600
C9 H9A 0.9600
C9 H9B 0.9600
C9 H9C 0.9600
C10 H10A 0.9600
C10 H10B 0.9600
C10 H10C 0.9600
C11 H11A 0.9600
C11 H11B 0.9600
C11 H11C 0.9600
C12 C13 1.3998(13)
C12 C17 1.3994(12)
C13 H13 0.9300
C13 C14 1.3884(13)
C14 H14 0.9300
C14 C15 1.3912(12)
C15 C16 1.3927(13)
C15 C18 1.4796(12)
C16 H16 0.9300
C16 C17 1.3889(13)
C17 H17 0.9300

loop_
_geom_hbond_atom_site_label_D
_geom_hbond_atom_site_label_H
_geom_hbond_atom_site_label_A
_geom_hbond_distance_DH
_geom_hbond_distance_HA
_geom_hbond_distance_DA
_geom_hbond_angle_DHA
_geom_hbond_site_symmetry_A
O3 H3 O5 0.82 1.81 2.6269(10) 174.4 8
O4 H4 O2 0.82 1.81 2.6316(10) 175.6 8_456

loop_
_geom_torsion_atom_site_label_1
_geom_torsion_atom_site_label_2
_geom_torsion_atom_site_label_3
_geom_torsion_atom_site_label_4
_geom_torsion
Si1 C1 C2 C3 -175.52(8)
Si1 C1 C6 C5 175.86(9)
Si2 C12 C13 C14 179.15(8)
Si2 C12 C17 C16 -179.28(7)
O1 Si1 C1 C2 -167.82(8)
O1 Si1 C1 C6 16.02(10)
O1 Si2 C12 C13 31.93(9)
O1 Si2 C12 C17 -149.27(8)
C1 Si1 O1 Si2 86.68(10)
C1 C2 C3 C4 -0.48(17)
C2 C1 C6 C5 -0.46(16)
C2 C3 C4 C5 -0.13(16)
C2 C3 C4 C7 178.15(10)
C3 C4 C5 C6 0.42(16)
C3 C4 C7 O2 177.58(10)
C3 C4 C7 O3 -3.24(14)
C4 C5 C6 C1 -0.12(17)
C5 C4 C7 O2 -4.12(15)
C5 C4 C7 O3 175.06(10)
C6 C1 C2 C3 0.76(16)
C7 C4 C5 C6 -177.90(10)
C8 Si1 O1 Si2 -155.35(9)
C8 Si1 C1 C2 75.34(10)
C8 Si1 C1 C6 -100.82(9)
C9 Si1 O1 Si2 -33.16(11)
C9 Si1 C1 C2 -47.15(10)
C9 Si1 C1 C6 136.69(9)
C10 Si2 O1 Si1 -29.56(11)
C10 Si2 C12 C13 152.16(8)
C10 Si2 C12 C17 -29.03(9)
C11 Si2 O1 Si1 -152.01(9)
C11 Si2 C12 C13 -84.37(9)
C11 Si2 C12 C17 94.44(8)
C12 Si2 O1 Si1 89.63(10)
C12 C13 C14 C15 0.54(15)
C13 C12 C17 C16 -0.45(14)
C13 C14 C15 C16 -1.24(15)
C13 C14 C15 C18 178.54(9)
C14 C15 C16 C17 1.10(14)
C14 C15 C18 O4 -179.38(9)
C14 C15 C18 O5 -0.06(14)
C15 C16 C17 C12 -0.25(14)
C16 C15 C18 O4 0.40(13)
C16 C15 C18 O5 179.72(9)
C17 C12 C13 C14 0.30(14)
C18 C15 C16 C17 -178.68(9)
